data_4107462
loop_
_publ_author_name
'Eric M. Phillips'
'Troy E. Reynolds'
'Karl A. Scheidt'

_publ_section_title
;
 Highly Diastereo- and Enantioselective Additions of Homoenolates to
 Nitrones Catalyzed by N-Heterocyclic Carbenes
;
_journal_name_full 'Journal of the American Chemical Society'
_journal_page_first 2416
_journal_page_last 2417
_journal_paper_doi 10.1021/ja710521m
_journal_volume 130
_journal_year 2008
_chemical_formula_moiety 'C23 H22 Br N O3'
_chemical_formula_sum 'C23 H22 Br N O3'
_chemical_formula_weight 440.33
_chemical_name_common 'hydroxylamine methyl ester'
_chemical_name_systematic
; 
 ? 
;
_space_group_IT_number 19
_symmetry_cell_setting orthorhombic
_symmetry_space_group_name_Hall 'P 2ac 2ab'
_symmetry_space_group_name_H-M 'P 21 21 21'
_atom_sites_solution_hydrogens geom
_atom_sites_solution_primary direct
_atom_sites_solution_secondary difmap
_audit_creation_method SHELXL-97
_cell_angle_alpha 90.00
_cell_angle_beta 90.00
_cell_angle_gamma 90.00
_cell_formula_units_Z 4
_cell_length_a 9.6263(2)
_cell_length_b 10.0188(2)
_cell_length_c 21.2036(4)
_cell_measurement_reflns_used 9983
_cell_measurement_temperature 296(2)
_cell_measurement_theta_max 34.11
_cell_measurement_theta_min 2.80
_cell_volume 2044.96(7)
_computing_cell_refinement 'Bruker SMART'
_computing_data_collection 'Bruker SMART'
_computing_data_reduction 'Bruker SAINT'
_computing_molecular_graphics 'Bruker SHELXTL'
_computing_publication_material 'Bruker SHELXTL'
_computing_structure_refinement 'SHELXL-97 (Sheldrick, 1997)'
_computing_structure_solution 'SHELXS-97 (Sheldrick, 1990)'
_diffrn_ambient_temperature 296(2)
_diffrn_measured_fraction_theta_full 0.977
_diffrn_measured_fraction_theta_max 0.977
_diffrn_measurement_device_type 'CCD area detector'
_diffrn_measurement_method 'omega scans'
_diffrn_radiation_monochromator graphite
_diffrn_radiation_source 'fine-focus sealed tube'
_diffrn_radiation_type MoK\a
_diffrn_radiation_wavelength 0.71073
_diffrn_reflns_av_R_equivalents 0.0415
_diffrn_reflns_av_sigmaI/netI 0.0402
_diffrn_reflns_limit_h_max 15
_diffrn_reflns_limit_h_min -12
_diffrn_reflns_limit_k_max 14
_diffrn_reflns_limit_k_min -15
_diffrn_reflns_limit_l_max 31
_diffrn_reflns_limit_l_min -33
_diffrn_reflns_number 28503
_diffrn_reflns_theta_full 34.47
_diffrn_reflns_theta_max 34.47
_diffrn_reflns_theta_min 1.92
_exptl_absorpt_coefficient_mu 2.033
_exptl_absorpt_correction_type analytical
_exptl_crystal_colour colorless
_exptl_crystal_density_diffrn 1.430
_exptl_crystal_description plate
_exptl_crystal_F_000 904
_exptl_crystal_size_max 0.35
_exptl_crystal_size_mid 0.24
_exptl_crystal_size_min 0.22
_refine_diff_density_max 0.630
_refine_diff_density_min -0.615
_refine_diff_density_rms 0.059
_refine_ls_abs_structure_details 'Flack H D (1983), Acta Cryst. A39, 876-881'
_refine_ls_abs_structure_Flack 0.000(4)
_refine_ls_extinction_method none
_refine_ls_goodness_of_fit_ref 0.975
_refine_ls_hydrogen_treatment mixed
_refine_ls_matrix_type full
_refine_ls_number_parameters 261
_refine_ls_number_reflns 8099
_refine_ls_number_restraints 0
_refine_ls_restrained_S_all 0.975
_refine_ls_R_factor_all 0.0367
_refine_ls_R_factor_gt 0.0283
_refine_ls_shift/su_max 1.417
_refine_ls_shift/su_mean 0.023
_refine_ls_structure_factor_coef Fsqd
_refine_ls_weighting_details 'calc w=1/[\s^2^(Fo^2^)+(0.0313P)^2^+0.0000P] where P=(Fo^2^+2Fc^2^)/3'
_refine_ls_weighting_scheme calc
_refine_ls_wR_factor_gt 0.0600
_refine_ls_wR_factor_ref 0.0614
_reflns_number_gt 6844
_reflns_number_total 8099
_reflns_threshold_expression >2sigma(I)
_cod_data_source_file ja710521m-file002.cif
_cod_data_source_block face
_cod_database_code 4107462

loop_
_symmetry_equiv_pos_as_xyz
'x, y, z'
'-x+1/2, -y, z+1/2'
'-x, y+1/2, -z+1/2'
'x+1/2, -y+1/2, -z'

loop_
_atom_site_label
_atom_site_type_symbol
_atom_site_fract_x
_atom_site_fract_y
_atom_site_fract_z
_atom_site_U_iso_or_equiv
_atom_site_adp_type
_atom_site_occupancy
_atom_site_symmetry_multiplicity
_atom_site_calc_flag
_atom_site_refinement_flags
C23 C 1.03571(15) 0.53300(18) 0.46232(9) 0.0401(4) Uani 1 1 d .
H23A H 1.0742 0.4747 0.4937 0.060 Uiso 1 1 calc R
H23B H 1.1008 0.6029 0.4531 0.060 Uiso 1 1 calc R
H23C H 1.0169 0.4832 0.4246 0.060 Uiso 1 1 calc R
O3 O 0.90674(10) 0.59123(10) 0.48596(5) 0.0271(2) Uani 1 1 d .
O2 O 0.81892(10) 0.38545(10) 0.49490(4) 0.0229(2) Uani 1 1 d .
C22 C 0.80794(12) 0.50427(14) 0.50118(5) 0.0165(2) Uani 1 1 d .
Br1 Br 0.760542(13) 0.506733(13) 0.844280(5) 0.02319(4) Uani 1 1 d .
C1 C 0.66244(12) 0.51095(13) 0.76652(5) 0.0173(2) Uani 1 1 d .
C4 C 0.53157(12) 0.51941(12) 0.64999(5) 0.0154(2) Uani 1 1 d .
C3 C 0.52786(14) 0.62861(13) 0.69061(6) 0.0202(3) Uani 1 1 d .
H3 H 0.4807 0.7054 0.6784 0.024 Uiso 1 1 calc R
C5 C 0.46007(13) 0.52651(12) 0.58612(5) 0.0154(2) Uani 1 1 d .
H5 H 0.4355(15) 0.6201(15) 0.5787(7) 0.019 Uiso 1 1 calc .
C2 C 0.59333(14) 0.62498(14) 0.74911(6) 0.0220(3) Uani 1 1 d .
H2 H 0.5903 0.6984 0.7759 0.026 Uiso 1 1 calc R
C7 C 0.22305(11) 0.49178(12) 0.62603(5) 0.0154(2) Uani 1 1 d .
C16 C 0.47743(12) 0.47789(13) 0.46920(6) 0.0182(3) Uani 1 1 d .
O1 O 0.36449(10) 0.31158(9) 0.59707(4) 0.02062(19) Uani 1 1 d .
H1 H 0.3385 0.2642 0.5678 0.031 Uiso 1 1 calc R
C6 C 0.55531(12) 0.48246(13) 0.53158(5) 0.0165(2) Uani 1 1 d .
H6 H 0.5875(14) 0.3918(15) 0.5409(6) 0.020 Uiso 1 1 calc .
C11 C 0.04430(16) 0.44798(14) 0.70246(7) 0.0261(3) Uani 1 1 d .
H11 H -0.0031 0.3879 0.7280 0.031 Uiso 1 1 calc R
C13 C 0.68364(13) 0.57337(13) 0.52917(6) 0.0188(2) Uani 1 1 d .
H13A H 0.6622 0.6519 0.5042 0.023 Uiso 1 1 calc R
H13B H 0.7061 0.6027 0.5716 0.023 Uiso 1 1 calc R
C12 C 0.15144(13) 0.40244(13) 0.66478(6) 0.0210(3) Uani 1 1 d .
H12 H 0.1758 0.3126 0.6652 0.025 Uiso 1 1 calc R
N1 N 0.32916(11) 0.44799(10) 0.58401(5) 0.0162(2) Uani 1 1 d .
C8 C 0.18308(14) 0.62485(13) 0.62593(6) 0.0204(3) Uani 1 1 d .
H8 H 0.2285 0.6851 0.5997 0.025 Uiso 1 1 calc R
C10 C 0.00612(15) 0.58117(14) 0.70298(7) 0.0241(3) Uani 1 1 d .
H10 H -0.0656 0.6108 0.7288 0.029 Uiso 1 1 calc R
C14 C 0.60225(13) 0.40484(13) 0.66951(6) 0.0193(3) Uani 1 1 d .
H14 H 0.6055 0.3308 0.6431 0.023 Uiso 1 1 calc R
C15 C 0.66736(13) 0.40012(13) 0.72756(6) 0.0189(2) Uani 1 1 d .
H15 H 0.7139 0.3234 0.7403 0.023 Uiso 1 1 calc R
C17 C 0.46209(15) 0.35679(14) 0.43784(6) 0.0224(3) Uani 1 1 d .
H17 H 0.5032 0.2803 0.4542 0.027 Uiso 1 1 calc R
C9 C 0.07620(13) 0.66892(14) 0.66450(6) 0.0230(3) Uani 1 1 d .
H9 H 0.0516 0.7587 0.6644 0.028 Uiso 1 1 calc R
C21 C 0.41784(14) 0.59161(15) 0.44278(6) 0.0227(3) Uani 1 1 d .
H21 H 0.4288 0.6737 0.4626 0.027 Uiso 1 1 calc R
C20 C 0.34228(15) 0.58367(16) 0.38717(7) 0.0272(3) Uani 1 1 d .
H20 H 0.3031 0.6603 0.3700 0.033 Uiso 1 1 calc R
C19 C 0.32511(15) 0.46179(17) 0.35721(7) 0.0305(3) Uani 1 1 d .
H19 H 0.2729 0.4560 0.3204 0.037 Uiso 1 1 calc R
C18 C 0.38596(15) 0.34920(16) 0.38236(7) 0.0295(3) Uani 1 1 d .
H18 H 0.3759 0.2675 0.3620 0.035 Uiso 1 1 calc R

loop_
_atom_site_aniso_label
_atom_site_aniso_U_11
_atom_site_aniso_U_22
_atom_site_aniso_U_33
_atom_site_aniso_U_23
_atom_site_aniso_U_13
_atom_site_aniso_U_12
C23 0.0178(6) 0.0457(11) 0.0567(10) -0.0194(8) 0.0126(7) -0.0023(6)
O3 0.0165(4) 0.0282(6) 0.0367(5) -0.0114(4) 0.0085(4) -0.0049(4)
O2 0.0248(5) 0.0208(5) 0.0233(5) -0.0034(4) 0.0021(4) 0.0062(4)
C22 0.0162(5) 0.0192(6) 0.0141(5) -0.0024(5) -0.0003(4) -0.0008(5)
Br1 0.02894(7) 0.02418(7) 0.01645(5) -0.00264(5) -0.00199(5) 0.00141(6)
C1 0.0157(5) 0.0193(6) 0.0169(5) -0.0032(5) 0.0025(4) -0.0032(5)
C4 0.0147(5) 0.0150(6) 0.0165(5) -0.0032(5) 0.0035(4) -0.0020(4)
C3 0.0209(6) 0.0175(6) 0.0221(6) -0.0048(5) 0.0001(5) 0.0038(5)
C5 0.0164(5) 0.0131(6) 0.0167(5) -0.0033(4) 0.0043(4) -0.0017(4)
C2 0.0232(6) 0.0215(7) 0.0213(6) -0.0079(5) 0.0009(5) 0.0016(5)
C7 0.0150(5) 0.0181(5) 0.0129(4) -0.0009(4) 0.0001(4) -0.0017(5)
C16 0.0177(5) 0.0198(7) 0.0170(5) -0.0018(5) 0.0069(4) -0.0037(5)
O1 0.0237(5) 0.0121(4) 0.0261(5) -0.0058(4) 0.0020(4) -0.0024(3)
C6 0.0177(5) 0.0144(6) 0.0175(5) -0.0047(5) 0.0041(4) -0.0014(5)
C11 0.0274(8) 0.0247(7) 0.0262(7) 0.0033(6) 0.0099(6) -0.0046(6)
C13 0.0186(6) 0.0152(6) 0.0225(6) -0.0045(5) 0.0054(5) -0.0021(5)
C12 0.0223(6) 0.0176(6) 0.0231(6) 0.0017(5) 0.0045(5) -0.0024(5)
N1 0.0180(5) 0.0127(5) 0.0180(5) -0.0019(4) 0.0032(4) -0.0019(4)
C8 0.0185(6) 0.0204(7) 0.0224(6) 0.0036(5) 0.0045(5) 0.0008(5)
C10 0.0190(6) 0.0284(8) 0.0250(7) -0.0019(6) 0.0088(6) 0.0009(5)
C14 0.0225(6) 0.0143(6) 0.0210(6) -0.0055(5) 0.0020(5) -0.0016(5)
C15 0.0189(6) 0.0154(6) 0.0224(6) -0.0004(5) 0.0007(5) -0.0001(5)
C17 0.0240(7) 0.0203(7) 0.0228(6) -0.0049(5) 0.0066(6) -0.0058(5)
C9 0.0206(6) 0.0201(6) 0.0284(7) 0.0001(5) 0.0037(6) 0.0032(5)
C21 0.0218(7) 0.0235(7) 0.0228(6) -0.0035(5) 0.0061(5) -0.0004(5)
C20 0.0196(7) 0.0381(9) 0.0239(7) 0.0041(6) 0.0048(6) 0.0015(6)
C19 0.0217(7) 0.0498(10) 0.0200(6) -0.0043(6) 0.0025(5) -0.0066(6)
C18 0.0305(8) 0.0337(9) 0.0243(7) -0.0109(6) 0.0059(6) -0.0114(6)

loop_
_atom_type_symbol
_atom_type_description
_atom_type_scat_dispersion_real
_atom_type_scat_dispersion_imag
_atom_type_scat_source
C C 0.0033 0.0016 'International Tables Vol C Tables 4.2.6.8 and 6.1.1.4'
H H 0.0000 0.0000 'International Tables Vol C Tables 4.2.6.8 and 6.1.1.4'
N N 0.0061 0.0033 'International Tables Vol C Tables 4.2.6.8 and 6.1.1.4'
O O 0.0106 0.0060 'International Tables Vol C Tables 4.2.6.8 and 6.1.1.4'
Br Br -0.2901 2.4595 'International Tables Vol C Tables 4.2.6.8 and 6.1.1.4'

loop_
_geom_angle_atom_site_label_1
_geom_angle_atom_site_label_2
_geom_angle_atom_site_label_3
_geom_angle
C22 O3 C23 115.44(11)
O2 C22 O3 123.99(11)
O2 C22 C13 124.69(11)
O3 C22 C13 111.29(11)
C2 C1 C15 121.57(11)
C2 C1 Br1 119.51(9)
C15 C1 Br1 118.86(10)
C3 C4 C14 118.34(11)
C3 C4 C5 120.15(11)
C14 C4 C5 121.51(10)
C2 C3 C4 121.27(12)
N1 C5 C4 112.69(10)
N1 C5 C6 109.29(9)
C4 C5 C6 112.69(10)
C1 C2 C3 118.74(12)
C8 C7 C12 118.67(11)
C8 C7 N1 119.58(11)
C12 C7 N1 121.62(11)
C17 C16 C21 118.50(12)
C17 C16 C6 119.61(12)
C21 C16 C6 121.87(11)
C16 C6 C13 112.66(10)
C16 C6 C5 111.60(9)
C13 C6 C5 109.50(10)
C12 C11 C10 121.40(13)
C22 C13 C6 112.34(10)
C11 C12 C7 119.78(12)
C7 N1 O1 110.03(9)
C7 N1 C5 115.22(9)
O1 N1 C5 107.30(9)
C9 C8 C7 120.71(12)
C9 C10 C11 118.75(13)
C15 C14 C4 120.85(11)
C14 C15 C1 119.23(12)
C18 C17 C16 120.59(14)
C10 C9 C8 120.67(13)
C20 C21 C16 120.70(13)
C19 C20 C21 120.16(14)
C18 C19 C20 119.52(13)
C19 C18 C17 120.49(14)

loop_
_geom_bond_atom_site_label_1
_geom_bond_atom_site_label_2
_geom_bond_distance
C23 O3 1.4605(16)
O3 C22 1.3295(15)
O2 C22 1.2025(16)
C22 C13 1.5044(17)
Br1 C1 1.9006(11)
C1 C2 1.3726(18)
C1 C15 1.3847(18)
C4 C3 1.3929(16)
C4 C14 1.3970(17)
C4 C5 1.5209(16)
C3 C2 1.3918(18)
C5 N1 1.4862(17)
C5 C6 1.5403(15)
C7 C8 1.3877(17)
C7 C12 1.3969(17)
C7 N1 1.4247(15)
C16 C17 1.3914(18)
C16 C21 1.3932(19)
C16 C6 1.5210(16)
O1 N1 1.4352(14)
C6 C13 1.5357(17)
C11 C12 1.3822(19)
C11 C10 1.3841(19)
C8 C9 1.3865(18)
C10 C9 1.3761(19)
C14 C15 1.3822(17)
C17 C18 1.3880(19)
C21 C20 1.3877(19)
C20 C19 1.386(2)
C19 C18 1.378(2)
